data_7038943
loop_
_publ_author_name
'Wang, Wen-Min'
'Qiao, Wan-Zhen'
'Zhang, Hong-Xia'
'Wang, Shi-Yu'
'Nie, Yao-Yao'
'Chen, Hong-Man'
'Liu, Zhen'
'Gao, Hong-Ling'
'Cui, Jian-Zhong'
'Zhao, Bin'

_publ_section_title
;
 Structures and magnetic properties of several phenoxo-O bridged dinuclear
 lanthanide complexes: Dy derivatives displaying substituent dependent
 magnetic relaxation behavior.
;
_journal_issue 19
_journal_name_full 'Dalton transactions (Cambridge, England : 2003)'
_journal_page_first 8182
_journal_page_last 8191
_journal_paper_doi 10.1039/c6dt00220j
_journal_volume 45
_journal_year 2016
_chemical_formula_sum 'C94 H70 Er2 N4 O12'
_chemical_formula_weight 1782.06
_chemical_name_systematic
; 
 ? 
;
_space_group_IT_number 15
_symmetry_cell_setting monoclinic
_symmetry_space_group_name_Hall '-C 2yc'
_symmetry_space_group_name_H-M 'C 1 2/c 1'
_atom_sites_solution_hydrogens geom
_atom_sites_solution_primary direct
_atom_sites_solution_secondary difmap
_audit_creation_method SHELXL-97
_audit_update_record
;
2016-01-03 deposited with the CCDC.
2016-04-04 downloaded from the CCDC.
;
_cell_angle_alpha 90.00
_cell_angle_beta 121.900(4)
_cell_angle_gamma 90.00
_cell_formula_units_Z 4
_cell_length_a 31.609(7)
_cell_length_b 12.151(2)
_cell_length_c 22.980(5)
_cell_measurement_reflns_used 3144
_cell_measurement_temperature 113(2)
_cell_measurement_theta_max 24.9
_cell_measurement_theta_min 3.0
_cell_volume 7493(3)
_computing_structure_refinement 'SHELXL-97 (Sheldrick, 1997)'
_computing_structure_solution 'SHELXS-97 (Sheldrick, 1990)'
_diffrn_ambient_temperature 113(2)
_diffrn_measured_fraction_theta_full 0.998
_diffrn_measured_fraction_theta_max 0.998
_diffrn_measurement_device_type 'Rigaku XtaLAB P200'
_diffrn_radiation_monochromator graphite
_diffrn_radiation_source 'fine-focus sealed tube'
_diffrn_radiation_type MoK\a
_diffrn_radiation_wavelength 0.71073
_diffrn_reflns_av_R_equivalents 0.1155
_diffrn_reflns_av_sigmaI/netI 0.1040
_diffrn_reflns_limit_h_max 37
_diffrn_reflns_limit_h_min -37
_diffrn_reflns_limit_k_max 12
_diffrn_reflns_limit_k_min -14
_diffrn_reflns_limit_l_max 27
_diffrn_reflns_limit_l_min -27
_diffrn_reflns_number 32010
_diffrn_reflns_theta_full 25.02
_diffrn_reflns_theta_max 25.02
_diffrn_reflns_theta_min 3.04
_exptl_absorpt_coefficient_mu 2.295
_exptl_absorpt_correction_T_max 0.8253
_exptl_absorpt_correction_T_min 0.6555
_exptl_absorpt_correction_type multi-scan
_exptl_crystal_colour red
_exptl_crystal_density_diffrn 1.580
_exptl_crystal_density_method 'not measured'
_exptl_crystal_description block
_exptl_crystal_F_000 3576
_exptl_crystal_size_max 0.20
_exptl_crystal_size_mid 0.10
_exptl_crystal_size_min 0.09
_refine_diff_density_max 1.194
_refine_diff_density_min -0.617
_refine_diff_density_rms 0.145
_refine_ls_extinction_method none
_refine_ls_goodness_of_fit_ref 1.073
_refine_ls_hydrogen_treatment mixed
_refine_ls_matrix_type full
_refine_ls_number_parameters 506
_refine_ls_number_reflns 6601
_refine_ls_number_restraints 1
_refine_ls_restrained_S_all 1.073
_refine_ls_R_factor_all 0.1147
_refine_ls_R_factor_gt 0.0553
_refine_ls_shift/su_max 0.000
_refine_ls_shift/su_mean 0.000
_refine_ls_structure_factor_coef Fsqd
_refine_ls_weighting_details 'calc w=1/[\s^2^(Fo^2^)+(0.0141P)^2^+61.6687P] where P=(Fo^2^+2Fc^2^)/3'
_refine_ls_weighting_scheme calc
_refine_ls_wR_factor_gt 0.0780
_refine_ls_wR_factor_ref 0.0958
_reflns_number_gt 4169
_reflns_number_total 6601
_reflns_threshold_expression >2sigma(I)
_cod_data_source_file c6dt00220j2.cif
_cod_data_source_block shelx
_cod_depositor_comments
;
The following automatic conversions were performed:

'_exptl_absorpt_correction_type' value 'Multi-scan' changed to
'multi-scan' according to
/usr/data/users/saulius/crontab/automatic-downloads/rss-feeds/RSC/lib/dictionaries/cif_core.dic
dictionary named 'cif_core.dic' version 2.4.2 from 2011-04-26.

Automatic conversion script
Id: cif_fix_values 4268 2015-11-12 08:31:59Z antanas 

 Adding full bibliography for 7038938--7038946.cif.
;
_cod_original_sg_symbol_H-M C2/c
_cod_database_code 7038943

loop_
_symmetry_equiv_pos_as_xyz
'x, y, z'
'-x, y, -z+1/2'
'x+1/2, y+1/2, z'
'-x+1/2, y+1/2, -z+1/2'
'-x, -y, -z'
'x, -y, z-1/2'
'-x+1/2, -y+1/2, -z'
'x+1/2, -y+1/2, z-1/2'

loop_
_atom_site_label
_atom_site_type_symbol
_atom_site_fract_x
_atom_site_fract_y
_atom_site_fract_z
_atom_site_U_iso_or_equiv
_atom_site_adp_type
_atom_site_occupancy
_atom_site_symmetry_multiplicity
_atom_site_calc_flag
_atom_site_refinement_flags
Er1 Er 0.229652(13) 0.39221(3) 0.010137(18) 0.02795(11) Uani 1 1 d .
O1 O 0.29527(17) 0.2635(4) 0.0574(2) 0.0294(13) Uani 1 1 d .
O2 O 0.0468(2) 0.8364(6) -0.1033(3) 0.0593(19) Uani 1 1 d .
O3 O 0.15147(16) 0.3767(4) -0.0087(2) 0.0338(13) Uani 1 1 d .
O4 O 0.23681(18) 0.3287(4) 0.1095(2) 0.0344(13) Uani 1 1 d .
O5 O 0.18562(17) 0.4948(4) -0.0858(3) 0.0340(13) Uani 1 1 d .
O6 O 0.28370(17) 0.4517(4) -0.0237(3) 0.0322(13) Uani 1 1 d .
N1 N 0.3039(2) 0.4668(6) 0.1105(3) 0.0354(17) Uani 1 1 d .
N2 N 0.2211(2) 0.5902(5) 0.0488(3) 0.0324(16) Uani 1 1 d .
C1 C 0.3430(2) 0.3979(7) 0.1447(4) 0.0364(19) Uani 1 1 d .
C2 C 0.3378(3) 0.2894(7) 0.1152(4) 0.036(2) Uani 1 1 d .
C3 C 0.3775(3) 0.2197(7) 0.1512(4) 0.049(3) Uani 1 1 d .
H3 H 0.3757 0.1477 0.1339 0.058 Uiso 1 1 calc R
C4 C 0.4208(3) 0.2512(8) 0.2128(5) 0.064(3) Uani 1 1 d .
H4 H 0.4476 0.2005 0.2352 0.077 Uiso 1 1 calc R
C5 C 0.4254(3) 0.3513(7) 0.2411(5) 0.058(3) Uani 1 1 d .
H5 H 0.4549 0.3697 0.2833 0.070 Uiso 1 1 calc R
C6 C 0.3867(3) 0.4277(7) 0.2081(4) 0.049(3) Uani 1 1 d .
C7 C 0.3878(3) 0.5344(7) 0.2319(5) 0.053(3) Uani 1 1 d .
H7 H 0.4164 0.5578 0.2738 0.063 Uiso 1 1 calc R
C8 C 0.3490(3) 0.6055(8) 0.1966(4) 0.047(2) Uani 1 1 d .
H8 H 0.3502 0.6782 0.2125 0.057 Uiso 1 1 calc R
C9 C 0.3068(3) 0.5662(7) 0.1349(4) 0.040(2) Uani 1 1 d .
C10 C 0.2613(3) 0.6333(6) 0.0975(4) 0.040(2) Uani 1 1 d .
H10 H 0.2618 0.7083 0.1095 0.048 Uiso 1 1 calc R
C11 C 0.1774(3) 0.6601(7) 0.0123(4) 0.035(2) Uani 1 1 d .
C12 C 0.1335(3) 0.6261(7) 0.0043(4) 0.040(2) Uani 1 1 d .
H12 H 0.1324 0.5593 0.0250 0.047 Uiso 1 1 calc R
C13 C 0.0914(3) 0.6865(7) -0.0327(4) 0.043(2) Uani 1 1 d .
H13 H 0.0613 0.6621 -0.0369 0.052 Uiso 1 1 calc R
C14 C 0.0915(3) 0.7828(8) -0.0642(4) 0.045(2) Uani 1 1 d .
C15 C 0.1363(3) 0.8188(7) -0.0564(4) 0.045(2) Uani 1 1 d .
H15 H 0.1373 0.8851 -0.0774 0.054 Uiso 1 1 calc R
C16 C 0.1792(3) 0.7566(7) -0.0173(4) 0.040(2) Uani 1 1 d .
H16 H 0.2099 0.7809 -0.0112 0.048 Uiso 1 1 calc R
C17 C 0.0451(3) 0.9261(8) -0.1445(5) 0.074(4) Uani 1 1 d .
H17A H 0.0670 0.9852 -0.1149 0.111 Uiso 1 1 calc R
H17B H 0.0109 0.9537 -0.1722 0.111 Uiso 1 1 calc R
H17C H 0.0563 0.9011 -0.1748 0.111 Uiso 1 1 calc R
C18 C 0.0455(4) 0.2928(10) -0.0003(6) 0.079(3) Uani 1 1 d .
H18 H 0.0603 0.2473 0.0393 0.095 Uiso 1 1 calc R
C19 C -0.0072(4) 0.3033(11) -0.0412(8) 0.096(4) Uani 1 1 d U
H19 H -0.0275 0.2652 -0.0288 0.115 Uiso 1 1 calc R
C20 C -0.0282(4) 0.3670(11) -0.0974(8) 0.107(5) Uani 1 1 d U
H20 H -0.0630 0.3815 -0.1215 0.129 Uiso 1 1 calc R
C21 C -0.0007(3) 0.4091(11) -0.1190(6) 0.090(4) Uani 1 1 d .
H21 H -0.0161 0.4482 -0.1612 0.108 Uiso 1 1 calc R
C22 C 0.0509(3) 0.3967(10) -0.0803(5) 0.071(3) Uani 1 1 d .
H22 H 0.0698 0.4234 -0.0985 0.085 Uiso 1 1 calc R
C23 C 0.0752(3) 0.3485(7) -0.0179(5) 0.042(2) Uani 1 1 d .
C24 C 0.1309(3) 0.3405(6) 0.0219(4) 0.032(2) Uani 1 1 d .
C25 C 0.1567(3) 0.2940(7) 0.0873(4) 0.040(2) Uani 1 1 d .
H25 H 0.1382 0.2681 0.1063 0.048 Uiso 1 1 calc R
C26 C 0.2083(3) 0.2838(6) 0.1260(4) 0.035(2) Uani 1 1 d .
C27 C 0.2338(3) 0.2158(7) 0.1898(4) 0.036(2) Uani 1 1 d .
C28 C 0.2096(4) 0.1383(7) 0.2057(4) 0.048(3) Uani 1 1 d .
H28 H 0.1743 0.1324 0.1781 0.057 Uiso 1 1 calc R
C29 C 0.2359(4) 0.0693(7) 0.2610(5) 0.053(3) Uani 1 1 d .
H29 H 0.2184 0.0169 0.2711 0.064 Uiso 1 1 calc R
C30 C 0.2860(4) 0.0747(7) 0.3010(5) 0.054(3) Uani 1 1 d .
H30 H 0.3037 0.0249 0.3382 0.065 Uiso 1 1 calc R
C31 C 0.3109(4) 0.1522(8) 0.2878(5) 0.057(3) Uani 1 1 d .
H31 H 0.3460 0.1589 0.3173 0.069 Uiso 1 1 calc R
C32 C 0.2854(3) 0.2215(7) 0.2316(4) 0.044(2) Uani 1 1 d .
H32 H 0.3033 0.2730 0.2217 0.053 Uiso 1 1 calc R
C33 C 0.1075(3) 0.6164(8) -0.1820(4) 0.051(2) Uani 1 1 d .
H33 H 0.1111 0.6057 -0.1387 0.062 Uiso 1 1 calc R
C34 C 0.0643(3) 0.6652(8) -0.2350(6) 0.065(3) Uani 1 1 d .
H34 H 0.0391 0.6894 -0.2271 0.078 Uiso 1 1 calc R
C35 C 0.0579(4) 0.6784(8) -0.2986(5) 0.066(3) Uani 1 1 d .
H35 H 0.0282 0.7103 -0.3350 0.079 Uiso 1 1 calc R
C36 C 0.0946(3) 0.6453(8) -0.3085(5) 0.058(3) Uani 1 1 d .
H36 H 0.0902 0.6529 -0.3526 0.070 Uiso 1 1 calc R
C37 C 0.1382(3) 0.6008(8) -0.2555(4) 0.045(2) Uani 1 1 d .
H37 H 0.1642 0.5814 -0.2627 0.054 Uiso 1 1 calc R
C38 C 0.1445(3) 0.5841(6) -0.1918(4) 0.0303(19) Uani 1 1 d .
C39 C 0.1913(3) 0.5364(6) -0.1322(4) 0.0298(19) Uani 1 1 d .
C40 C 0.2361(3) 0.5444(6) -0.1287(4) 0.032(2) Uani 1 1 d .
H40 H 0.2367 0.5793 -0.1652 0.038 Uiso 1 1 calc R
C41 C 0.2809(3) 0.5025(6) -0.0731(4) 0.0267(18) Uani 1 1 d .
C42 C 0.3287(3) 0.5194(6) -0.0719(4) 0.0320(19) Uani 1 1 d .
C43 C 0.3335(3) 0.5935(8) -0.1134(4) 0.043(2) Uani 1 1 d .
H43 H 0.3060 0.6381 -0.1445 0.052 Uiso 1 1 calc R
C44 C 0.3787(3) 0.6030(8) -0.1099(5) 0.052(2) Uani 1 1 d .
H44 H 0.3816 0.6519 -0.1399 0.063 Uiso 1 1 calc R
C45 C 0.4189(4) 0.5424(8) -0.0634(5) 0.062(3) Uani 1 1 d .
H45 H 0.4499 0.5502 -0.0606 0.074 Uiso 1 1 calc R
C46 C 0.4147(3) 0.4703(9) -0.0209(5) 0.063(3) Uani 1 1 d .
H46 H 0.4430 0.4290 0.0116 0.076 Uiso 1 1 calc R
C47 C 0.3697(3) 0.4571(7) -0.0248(4) 0.046(2) Uani 1 1 d .
H47 H 0.3668 0.4062 0.0044 0.056 Uiso 1 1 calc R

loop_
_atom_site_aniso_label
_atom_site_aniso_U_11
_atom_site_aniso_U_22
_atom_site_aniso_U_33
_atom_site_aniso_U_23
_atom_site_aniso_U_13
_atom_site_aniso_U_12
Er1 0.02203(17) 0.03100(19) 0.02561(18) 0.0020(2) 0.00904(14) -0.0032(2)
O1 0.020(3) 0.035(3) 0.024(3) -0.001(2) 0.005(2) -0.002(2)
O2 0.031(3) 0.059(4) 0.060(4) -0.010(4) 0.006(3) 0.007(3)
O3 0.026(3) 0.040(3) 0.034(3) 0.002(3) 0.015(2) -0.003(3)
O4 0.031(3) 0.041(3) 0.025(3) 0.005(3) 0.010(3) -0.003(3)
O5 0.025(3) 0.042(3) 0.031(3) 0.004(3) 0.012(3) 0.000(3)
O6 0.026(3) 0.038(3) 0.031(3) 0.005(3) 0.014(3) -0.002(2)
N1 0.032(4) 0.034(4) 0.027(4) 0.003(3) 0.006(3) -0.007(3)
N2 0.033(4) 0.033(4) 0.028(4) 0.004(3) 0.014(3) -0.002(3)
C1 0.022(4) 0.035(5) 0.034(4) 0.003(5) 0.002(3) -0.007(4)
C2 0.026(5) 0.041(5) 0.032(5) 0.002(4) 0.010(4) -0.003(4)
C3 0.030(5) 0.039(5) 0.053(6) -0.006(5) 0.005(5) -0.002(4)
C4 0.031(5) 0.051(7) 0.071(7) -0.001(6) -0.001(5) 0.004(5)
C5 0.037(5) 0.044(6) 0.049(6) -0.001(5) -0.008(5) -0.004(5)
C6 0.034(5) 0.035(6) 0.044(5) -0.001(4) -0.002(4) -0.005(4)
C7 0.032(5) 0.045(6) 0.043(6) -0.002(5) -0.006(4) -0.010(5)
C8 0.037(5) 0.035(5) 0.043(5) -0.004(5) 0.003(4) -0.007(5)
C9 0.030(5) 0.044(6) 0.030(5) 0.007(4) 0.006(4) -0.004(4)
C10 0.048(5) 0.030(5) 0.036(5) 0.002(4) 0.018(4) -0.007(4)
C11 0.034(5) 0.035(5) 0.032(5) -0.010(4) 0.015(4) -0.003(4)
C12 0.041(5) 0.035(5) 0.039(5) -0.004(4) 0.019(4) -0.005(4)
C13 0.034(5) 0.044(6) 0.049(6) -0.017(5) 0.021(5) -0.008(5)
C14 0.033(5) 0.049(6) 0.039(5) -0.007(5) 0.010(4) 0.004(4)
C15 0.042(6) 0.042(6) 0.040(6) -0.004(5) 0.015(5) -0.004(5)
C16 0.027(5) 0.045(6) 0.038(5) -0.004(4) 0.010(4) -0.007(4)
C17 0.039(6) 0.061(8) 0.075(8) 0.019(6) -0.003(5) 0.014(5)
C18 0.060(7) 0.097(9) 0.090(9) -0.016(7) 0.047(7) -0.012(6)
C19 0.053(8) 0.106(11) 0.149(12) -0.024(8) 0.067(9) -0.010(7)
C20 0.035(7) 0.102(12) 0.154(13) 0.009(9) 0.030(8) -0.005(7)
C21 0.028(6) 0.117(11) 0.079(8) -0.015(8) -0.003(6) 0.008(7)
C22 0.035(5) 0.104(9) 0.064(7) -0.011(8) 0.019(5) 0.007(7)
C23 0.034(5) 0.053(6) 0.045(6) 0.003(5) 0.024(5) -0.001(4)
C24 0.028(4) 0.031(5) 0.042(5) -0.007(4) 0.022(4) -0.007(4)
C25 0.039(5) 0.048(6) 0.037(5) 0.006(4) 0.023(5) -0.002(4)
C26 0.043(5) 0.032(5) 0.031(5) -0.003(4) 0.020(4) 0.004(4)
C27 0.048(5) 0.032(5) 0.028(5) -0.009(4) 0.020(4) -0.006(4)
C28 0.068(6) 0.043(6) 0.029(5) 0.002(4) 0.024(5) -0.004(5)
C29 0.082(8) 0.041(6) 0.044(6) -0.001(5) 0.038(6) -0.011(5)
C30 0.089(8) 0.041(6) 0.031(5) 0.007(4) 0.030(6) 0.016(5)
C31 0.069(7) 0.043(6) 0.042(6) -0.005(5) 0.018(5) 0.000(5)
C32 0.058(6) 0.031(5) 0.035(5) -0.002(4) 0.019(5) -0.004(4)
C33 0.034(5) 0.067(7) 0.039(5) -0.006(6) 0.010(4) 0.007(5)
C34 0.033(6) 0.069(7) 0.073(8) -0.009(6) 0.014(6) 0.010(5)
C35 0.043(6) 0.070(7) 0.042(7) 0.015(6) -0.006(5) -0.004(5)
C36 0.045(6) 0.073(8) 0.034(6) 0.015(5) 0.005(5) -0.016(5)
C37 0.037(5) 0.051(6) 0.035(5) 0.000(5) 0.010(4) -0.012(5)
C38 0.032(4) 0.024(5) 0.031(5) -0.006(4) 0.015(4) 0.001(4)
C39 0.041(5) 0.022(4) 0.024(5) -0.005(4) 0.016(4) -0.005(4)
C40 0.032(5) 0.033(5) 0.027(5) -0.003(4) 0.013(4) -0.005(4)
C41 0.031(4) 0.027(5) 0.024(5) -0.011(4) 0.016(4) -0.010(4)
C42 0.031(5) 0.031(5) 0.037(5) -0.002(4) 0.020(4) -0.005(4)
C43 0.037(5) 0.051(6) 0.041(5) 0.001(5) 0.021(4) -0.001(5)
C44 0.047(5) 0.054(6) 0.064(6) 0.004(6) 0.034(5) -0.012(6)
C45 0.043(6) 0.071(7) 0.086(8) 0.007(6) 0.045(6) -0.005(5)
C46 0.033(5) 0.078(8) 0.074(7) 0.016(6) 0.024(5) 0.004(5)
C47 0.037(5) 0.053(6) 0.049(6) 0.001(5) 0.023(5) -0.007(5)

loop_
_atom_type_symbol
_atom_type_description
_atom_type_scat_dispersion_real
_atom_type_scat_dispersion_imag
_atom_type_scat_source
C C 0.0033 0.0016 'International Tables Vol C Tables 4.2.6.8 and 6.1.1.4'
H H 0.0000 0.0000 'International Tables Vol C Tables 4.2.6.8 and 6.1.1.4'
N N 0.0061 0.0033 'International Tables Vol C Tables 4.2.6.8 and 6.1.1.4'
O O 0.0106 0.0060 'International Tables Vol C Tables 4.2.6.8 and 6.1.1.4'
Er Er -0.2586 4.9576 'International Tables Vol C Tables 4.2.6.8 and 6.1.1.4'

loop_
_geom_angle_atom_site_label_1
_geom_angle_atom_site_label_2
_geom_angle_atom_site_label_3
_geom_angle
_geom_angle_site_symmetry_1
_geom_angle_site_symmetry_3
O5 Er1 O3 79.27(18) . .
O5 Er1 O4 146.98(18) . .
O3 Er1 O4 71.91(17) . .
O5 Er1 O1 88.90(18) . 7
O3 Er1 O1 81.60(17) . 7
O4 Er1 O1 102.21(18) . 7
O5 Er1 O6 71.69(18) . .
O3 Er1 O6 150.79(17) . .
O4 Er1 O6 136.69(17) . .
O1 Er1 O6 94.56(18) 7 .
O5 Er1 O1 138.96(18) . .
O3 Er1 O1 129.39(18) . .
O4 Er1 O1 73.68(18) . .
O1 Er1 O1 70.73(18) 7 .
O6 Er1 O1 74.82(17) . .
O5 Er1 N1 120.5(2) . .
O3 Er1 N1 128.0(2) . .
O4 Er1 N1 69.2(2) . .
O1 Er1 N1 139.3(2) 7 .
O6 Er1 N1 72.1(2) . .
O1 Er1 N1 68.7(2) . .
O5 Er1 N2 72.83(18) . .
O3 Er1 N2 81.10(18) . .
O4 Er1 N2 86.89(18) . .
O1 Er1 N2 156.84(17) 7 .
O6 Er1 N2 93.05(18) . .
O1 Er1 N2 132.43(17) . .
N1 Er1 N2 63.8(2) . .
O5 Er1 Er1 117.10(14) . 7
O3 Er1 Er1 107.73(13) . 7
O4 Er1 Er1 87.38(13) . 7
O1 Er1 Er1 35.79(11) 7 7
O6 Er1 Er1 83.46(13) . 7
O1 Er1 Er1 34.94(11) . 7
N1 Er1 Er1 103.63(17) . 7
N2 Er1 Er1 167.37(13) . 7
C2 O1 Er1 132.0(5) . 7
C2 O1 Er1 118.7(5) . .
Er1 O1 Er1 109.27(18) 7 .
C14 O2 C17 117.4(7) . .
C24 O3 Er1 138.5(5) . .
C26 O4 Er1 136.5(5) . .
C39 O5 Er1 138.4(5) . .
C41 O6 Er1 137.7(5) . .
C9 N1 C1 119.1(7) . .
C9 N1 Er1 124.2(5) . .
C1 N1 Er1 116.6(5) . .
C10 N2 C11 117.9(7) . .
C10 N2 Er1 116.0(5) . .
C11 N2 Er1 125.2(4) . .
N1 C1 C6 122.1(8) . .
N1 C1 C2 116.7(6) . .
C6 C1 C2 121.1(7) . .
O1 C2 C3 125.0(8) . .
O1 C2 C1 119.0(7) . .
C3 C2 C1 116.0(7) . .
C2 C3 C4 122.2(8) . .
C2 C3 H3 118.9 . .
C4 C3 H3 118.9 . .
C5 C4 C3 122.1(9) . .
C5 C4 H4 119.0 . .
C3 C4 H4 119.0 . .
C4 C5 C6 119.7(8) . .
C4 C5 H5 120.1 . .
C6 C5 H5 120.1 . .
C5 C6 C7 124.7(8) . .
C5 C6 C1 118.9(8) . .
C7 C6 C1 116.4(8) . .
C8 C7 C6 121.7(8) . .
C8 C7 H7 119.2 . .
C6 C7 H7 119.2 . .
C7 C8 C9 117.2(9) . .
C7 C8 H8 121.4 . .
C9 C8 H8 121.4 . .
N1 C9 C8 123.5(8) . .
N1 C9 C10 115.7(7) . .
C8 C9 C10 120.6(8) . .
N2 C10 C9 119.7(7) . .
N2 C10 H10 120.1 . .
C9 C10 H10 120.1 . .
C12 C11 C16 119.8(8) . .
C12 C11 N2 119.4(7) . .
C16 C11 N2 120.7(7) . .
C13 C12 C11 120.8(8) . .
C13 C12 H12 119.6 . .
C11 C12 H12 119.6 . .
C12 C13 C14 121.0(8) . .
C12 C13 H13 119.5 . .
C14 C13 H13 119.5 . .
O2 C14 C13 117.3(8) . .
O2 C14 C15 123.9(9) . .
C13 C14 C15 118.8(8) . .
C16 C15 C14 119.3(8) . .
C16 C15 H15 120.4 . .
C14 C15 H15 120.4 . .
C11 C16 C15 120.2(8) . .
C11 C16 H16 119.9 . .
C15 C16 H16 119.9 . .
O2 C17 H17A 109.5 . .
O2 C17 H17B 109.5 . .
H17A C17 H17B 109.5 . .
O2 C17 H17C 109.5 . .
H17A C17 H17C 109.5 . .
H17B C17 H17C 109.5 . .
C23 C18 C19 120.2(12) . .
C23 C18 H18 119.9 . .
C19 C18 H18 119.9 . .
C20 C19 C18 120.0(13) . .
C20 C19 H19 120.0 . .
C18 C19 H19 120.0 . .
C21 C20 C19 119.9(12) . .
C21 C20 H20 120.0 . .
C19 C20 H20 120.0 . .
C20 C21 C22 120.2(13) . .
C20 C21 H21 119.9 . .
C22 C21 H21 119.9 . .
C23 C22 C21 122.8(11) . .
C23 C22 H22 118.6 . .
C21 C22 H22 118.6 . .
C22 C23 C18 115.5(9) . .
C22 C23 C24 120.1(8) . .
C18 C23 C24 123.5(9) . .
O3 C24 C25 124.0(7) . .
O3 C24 C23 115.0(7) . .
C25 C24 C23 120.9(8) . .
C26 C25 C24 123.1(8) . .
C26 C25 H25 118.5 . .
C24 C25 H25 118.5 . .
O4 C26 C25 123.2(8) . .
O4 C26 C27 115.6(7) . .
C25 C26 C27 121.2(8) . .
C28 C27 C32 117.6(8) . .
C28 C27 C26 123.4(8) . .
C32 C27 C26 118.5(8) . .
C29 C28 C27 120.7(9) . .
C29 C28 H28 119.6 . .
C27 C28 H28 119.6 . .
C30 C29 C28 121.4(9) . .
C30 C29 H29 119.3 . .
C28 C29 H29 119.3 . .
C29 C30 C31 119.3(9) . .
C29 C30 H30 120.3 . .
C31 C30 H30 120.3 . .
C30 C31 C32 120.5(9) . .
C30 C31 H31 119.7 . .
C32 C31 H31 119.7 . .
C31 C32 C27 120.3(9) . .
C31 C32 H32 119.8 . .
C27 C32 H32 119.8 . .
C38 C33 C34 120.7(9) . .
C38 C33 H33 119.6 . .
C34 C33 H33 119.6 . .
C35 C34 C33 120.2(10) . .
C35 C34 H34 119.9 . .
C33 C34 H34 119.9 . .
C36 C35 C34 119.2(9) . .
C36 C35 H35 120.4 . .
C34 C35 H35 120.4 . .
C35 C36 C37 120.7(9) . .
C35 C36 H36 119.6 . .
C37 C36 H36 119.6 . .
C36 C37 C38 120.6(9) . .
C36 C37 H37 119.7 . .
C38 C37 H37 119.7 . .
C33 C38 C37 118.5(8) . .
C33 C38 C39 118.6(7) . .
C37 C38 C39 122.8(7) . .
O5 C39 C40 125.0(7) . .
O5 C39 C38 114.2(7) . .
C40 C39 C38 120.8(7) . .
C39 C40 C41 122.4(8) . .
C39 C40 H40 118.8 . .
C41 C40 H40 118.8 . .
O6 C41 C40 123.8(7) . .
O6 C41 C42 117.3(7) . .
C40 C41 C42 118.9(7) . .
C43 C42 C47 119.9(8) . .
C43 C42 C41 123.4(7) . .
C47 C42 C41 116.7(7) . .
C42 C43 C44 119.9(8) . .
C42 C43 H43 120.1 . .
C44 C43 H43 120.1 . .
C45 C44 C43 120.3(9) . .
C45 C44 H44 119.9 . .
C43 C44 H44 119.9 . .
C44 C45 C46 120.1(9) . .
C44 C45 H45 120.0 . .
C46 C45 H45 120.0 . .
C45 C46 C47 120.7(9) . .
C45 C46 H46 119.6 . .
C47 C46 H46 119.6 . .
C46 C47 C42 119.1(9) . .
C46 C47 H47 120.4 . .
C42 C47 H47 120.4 . .

loop_
_geom_bond_atom_site_label_1
_geom_bond_atom_site_label_2
_geom_bond_distance
_geom_bond_site_symmetry_2
Er1 O5 2.261(5) .
Er1 O3 2.280(5) .
Er1 O4 2.305(5) .
Er1 O1 2.306(5) 7
Er1 O6 2.335(5) .
Er1 O1 2.355(5) .
Er1 N1 2.435(6) .
Er1 N2 2.628(6) .
Er1 Er1 3.8012(9) 7
O1 C2 1.335(8) .
O1 Er1 2.306(5) 7
O2 C14 1.374(9) .
O2 C17 1.427(11) .
O3 C24 1.262(8) .
O4 C26 1.271(9) .
O5 C39 1.274(9) .
O6 C41 1.252(8) .
N1 C9 1.314(10) .
N1 C1 1.349(9) .
N2 C10 1.280(9) .
N2 C11 1.452(9) .
C1 C6 1.428(10) .
C1 C2 1.450(11) .
C2 C3 1.372(10) .
C3 C4 1.405(11) .
C3 H3 0.9500 .
C4 C5 1.350(12) .
C4 H4 0.9500 .
C5 C6 1.397(11) .
C5 H5 0.9500 .
C6 C7 1.400(11) .
C7 C8 1.364(11) .
C7 H7 0.9500 .
C8 C9 1.421(10) .
C8 H8 0.9500 .
C9 C10 1.470(11) .
C10 H10 0.9500 .
C11 C12 1.366(10) .
C11 C16 1.372(11) .
C12 C13 1.355(10) .
C12 H12 0.9500 .
C13 C14 1.378(12) .
C13 H13 0.9500 .
C14 C15 1.398(11) .
C15 C16 1.390(11) .
C15 H15 0.9500 .
C16 H16 0.9500 .
C17 H17A 0.9800 .
C17 H17B 0.9800 .
C17 H17C 0.9800 .
C18 C23 1.381(13) .
C18 C19 1.421(14) .
C18 H18 0.9500 .
C19 C20 1.342(16) .
C19 H19 0.9500 .
C20 C21 1.312(16) .
C20 H20 0.9500 .
C21 C22 1.395(12) .
C21 H21 0.9500 .
C22 C23 1.351(12) .
C22 H22 0.9500 .
C23 C24 1.496(10) .
C24 C25 1.397(11) .
C25 C26 1.391(11) .
C25 H25 0.9500 .
C26 C27 1.494(11) .
C27 C28 1.379(11) .
C27 C32 1.391(11) .
C28 C29 1.375(11) .
C28 H28 0.9500 .
C29 C30 1.348(13) .
C29 H29 0.9500 .
C30 C31 1.361(12) .
C30 H30 0.9500 .
C31 C32 1.387(11) .
C31 H31 0.9500 .
C32 H32 0.9500 .
C33 C38 1.360(10) .
C33 C34 1.393(12) .
C33 H33 0.9500 .
C34 C35 1.376(14) .
C34 H34 0.9500 .
C35 C36 1.355(13) .
C35 H35 0.9500 .
C36 C37 1.380(11) .
C36 H36 0.9500 .
C37 C38 1.384(10) .
C37 H37 0.9500 .
C38 C39 1.503(10) .
C39 C40 1.379(10) .
C40 C41 1.409(10) .
C40 H40 0.9500 .
C41 C42 1.513(10) .
C42 C43 1.377(11) .
C42 C47 1.392(11) .
C43 C44 1.393(10) .
C43 H43 0.9500 .
C44 C45 1.365(12) .
C44 H44 0.9500 .
C45 C46 1.370(12) .
C45 H45 0.9500 .
C46 C47 1.389(11) .
C46 H46 0.9500 .
C47 H47 0.9500 .

loop_
_geom_torsion_atom_site_label_1
_geom_torsion_atom_site_label_2
_geom_torsion_atom_site_label_3
_geom_torsion_atom_site_label_4
_geom_torsion
_geom_torsion_site_symmetry_1
_geom_torsion_site_symmetry_4
O5 Er1 O1 C2 116.3(5) . .
O3 Er1 O1 C2 -118.5(5) . .
O4 Er1 O1 C2 -69.7(5) . .
O1 Er1 O1 C2 -179.4(6) 7 .
O6 Er1 O1 C2 80.1(5) . .
N1 Er1 O1 C2 3.8(5) . .
N2 Er1 O1 C2 0.1(6) . .
Er1 Er1 O1 C2 -179.4(6) 7 .
O5 Er1 O1 Er1 -64.4(3) . 7
O3 Er1 O1 Er1 60.8(3) . 7
O4 Er1 O1 Er1 109.6(2) . 7
O1 Er1 O1 Er1 0.0 7 7
O6 Er1 O1 Er1 -100.5(2) . 7
N1 Er1 O1 Er1 -176.8(3) . 7
N2 Er1 O1 Er1 179.49(19) . 7
O5 Er1 O3 C24 -170.3(8) . .
O4 Er1 O3 C24 -6.6(7) . .
O1 Er1 O3 C24 99.2(7) 7 .
O6 Er1 O3 C24 -176.5(6) . .
O1 Er1 O3 C24 42.8(8) . .
N1 Er1 O3 C24 -49.9(8) . .
N2 Er1 O3 C24 -96.3(7) . .
Er1 Er1 O3 C24 74.4(7) 7 .
O5 Er1 O4 C26 48.5(9) . .
O3 Er1 O4 C26 18.0(7) . .
O1 Er1 O4 C26 -58.8(7) 7 .
O6 Er1 O4 C26 -169.2(7) . .
O1 Er1 O4 C26 -124.3(7) . .
N1 Er1 O4 C26 162.8(8) . .
N2 Er1 O4 C26 99.7(7) . .
Er1 Er1 O4 C26 -91.6(7) 7 .
O3 Er1 O5 C39 -165.3(7) . .
O4 Er1 O5 C39 165.4(6) . .
O1 Er1 O5 C39 -83.6(7) 7 .
O6 Er1 O5 C39 11.5(7) . .
O1 Er1 O5 C39 -25.3(8) . .
N1 Er1 O5 C39 66.7(8) . .
N2 Er1 O5 C39 110.8(7) . .
Er1 Er1 O5 C39 -60.7(7) 7 .
O5 Er1 O6 C41 -5.8(7) . .
O3 Er1 O6 C41 0.6(9) . .
O4 Er1 O6 C41 -165.3(6) . .
O1 Er1 O6 C41 81.5(7) 7 .
O1 Er1 O6 C41 150.1(7) . .
N1 Er1 O6 C41 -137.8(7) . .
N2 Er1 O6 C41 -76.6(7) . .
Er1 Er1 O6 C41 115.6(7) 7 .
O5 Er1 N1 C9 44.7(7) . .
O3 Er1 N1 C9 -56.0(7) . .
O4 Er1 N1 C9 -100.1(7) . .
O1 Er1 N1 C9 175.3(6) 7 .
O6 Er1 N1 C9 99.7(7) . .
O1 Er1 N1 C9 179.9(7) . .
N2 Er1 N1 C9 -3.1(6) . .
Er1 Er1 N1 C9 178.0(6) 7 .
O5 Er1 N1 C1 -139.4(5) . .
O3 Er1 N1 C1 119.9(5) . .
O4 Er1 N1 C1 75.8(5) . .
O1 Er1 N1 C1 -8.8(7) 7 .
O6 Er1 N1 C1 -84.4(6) . .
O1 Er1 N1 C1 -4.1(5) . .
N2 Er1 N1 C1 172.8(6) . .
Er1 Er1 N1 C1 -6.0(6) 7 .
O5 Er1 N2 C10 -131.8(6) . .
O3 Er1 N2 C10 146.8(6) . .
O4 Er1 N2 C10 74.6(5) . .
O1 Er1 N2 C10 -171.1(5) 7 .
O6 Er1 N2 C10 -62.0(5) . .
O1 Er1 N2 C10 10.1(6) . .
N1 Er1 N2 C10 6.3(5) . .
Er1 Er1 N2 C10 11.5(10) 7 .
O5 Er1 N2 C11 37.0(6) . .
O3 Er1 N2 C11 -44.4(6) . .
O4 Er1 N2 C11 -116.6(6) . .
O1 Er1 N2 C11 -2.3(9) 7 .
O6 Er1 N2 C11 106.8(6) . .
O1 Er1 N2 C11 178.9(5) . .
N1 Er1 N2 C11 175.1(6) . .
Er1 Er1 N2 C11 -179.7(5) 7 .
C9 N1 C1 C6 2.8(12) . .
Er1 N1 C1 C6 -173.4(6) . .
C9 N1 C1 C2 -179.7(7) . .
Er1 N1 C1 C2 4.1(9) . .
Er1 O1 C2 C3 -4.5(12) 7 .
Er1 O1 C2 C3 174.7(7) . .
Er1 O1 C2 C1 177.5(5) 7 .
Er1 O1 C2 C1 -3.3(9) . .
N1 C1 C2 O1 -0.7(11) . .
C6 C1 C2 O1 176.9(7) . .
N1 C1 C2 C3 -178.8(7) . .
C6 C1 C2 C3 -1.3(12) . .
O1 C2 C3 C4 -178.2(9) . .
C1 C2 C3 C4 -0.2(13) . .
C2 C3 C4 C5 1.5(16) . .
C3 C4 C5 C6 -1.2(17) . .
C4 C5 C6 C7 -178.6(10) . .
C4 C5 C6 C1 -0.3(15) . .
N1 C1 C6 C5 179.0(8) . .
C2 C1 C6 C5 1.6(13) . .
N1 C1 C6 C7 -2.6(13) . .
C2 C1 C6 C7 -180.0(8) . .
C5 C6 C7 C8 178.9(10) . .
C1 C6 C7 C8 0.6(14) . .
C6 C7 C8 C9 1.1(14) . .
C1 N1 C9 C8 -0.9(12) . .
Er1 N1 C9 C8 174.9(6) . .
C1 N1 C9 C10 -175.7(7) . .
Er1 N1 C9 C10 0.1(10) . .
C7 C8 C9 N1 -1.0(13) . .
C7 C8 C9 C10 173.5(8) . .
C11 N2 C10 C9 -178.7(7) . .
Er1 N2 C10 C9 -9.0(9) . .
N1 C9 C10 N2 6.4(11) . .
C8 C9 C10 N2 -168.6(8) . .
C10 N2 C11 C12 -128.6(8) . .
Er1 N2 C11 C12 62.8(9) . .
C10 N2 C11 C16 55.0(10) . .
Er1 N2 C11 C16 -113.6(7) . .
C16 C11 C12 C13 0.1(12) . .
N2 C11 C12 C13 -176.3(7) . .
C11 C12 C13 C14 1.1(13) . .
C17 O2 C14 C13 -170.4(8) . .
C17 O2 C14 C15 7.9(12) . .
C12 C13 C14 O2 177.1(7) . .
C12 C13 C14 C15 -1.3(12) . .
O2 C14 C15 C16 -178.0(8) . .
C13 C14 C15 C16 0.3(12) . .
C12 C11 C16 C15 -1.1(12) . .
N2 C11 C16 C15 175.3(7) . .
C14 C15 C16 C11 0.9(12) . .
C23 C18 C19 C20 0.4(19) . .
C18 C19 C20 C21 8(2) . .
C19 C20 C21 C22 -6(2) . .
C20 C21 C22 C23 -4(2) . .
C21 C22 C23 C18 12.3(16) . .
C21 C22 C23 C24 -178.4(10) . .
C19 C18 C23 C22 -10.1(15) . .
C19 C18 C23 C24 -179.1(9) . .
Er1 O3 C24 C25 1.0(13) . .
Er1 O3 C24 C23 -177.8(5) . .
C22 C23 C24 O3 -3.1(12) . .
C18 C23 C24 O3 165.3(9) . .
C22 C23 C24 C25 178.0(9) . .
C18 C23 C24 C25 -13.5(13) . .
O3 C24 C25 C26 0.7(13) . .
C23 C24 C25 C26 179.4(8) . .
Er1 O4 C26 C25 -23.2(12) . .
Er1 O4 C26 C27 155.4(5) . .
C24 C25 C26 O4 9.7(13) . .
C24 C25 C26 C27 -168.8(7) . .
O4 C26 C27 C28 -161.7(8) . .
C25 C26 C27 C28 17.0(12) . .
O4 C26 C27 C32 10.6(11) . .
C25 C26 C27 C32 -170.8(8) . .
C32 C27 C28 C29 0.0(12) . .
C26 C27 C28 C29 172.4(8) . .
C27 C28 C29 C30 -0.4(13) . .
C28 C29 C30 C31 2.1(14) . .
C29 C30 C31 C32 -3.2(14) . .
C30 C31 C32 C27 2.9(13) . .
C28 C27 C32 C31 -1.2(12) . .
C26 C27 C32 C31 -173.9(7) . .
C38 C33 C34 C35 1.8(15) . .
C33 C34 C35 C36 -1.2(15) . .
C34 C35 C36 C37 -1.2(15) . .
C35 C36 C37 C38 3.1(14) . .
C34 C33 C38 C37 0.0(13) . .
C34 C33 C38 C39 177.4(8) . .
C36 C37 C38 C33 -2.5(13) . .
C36 C37 C38 C39 -179.7(7) . .
Er1 O5 C39 C40 -12.6(12) . .
Er1 O5 C39 C38 170.7(5) . .
C33 C38 C39 O5 23.9(10) . .
C37 C38 C39 O5 -158.9(7) . .
C33 C38 C39 C40 -152.9(8) . .
C37 C38 C39 C40 24.3(11) . .
O5 C39 C40 C41 2.3(12) . .
C38 C39 C40 C41 178.8(7) . .
Er1 O6 C41 C40 1.4(12) . .
Er1 O6 C41 C42 -178.7(5) . .
C39 C40 C41 O6 2.7(12) . .
C39 C40 C41 C42 -177.3(7) . .
O6 C41 C42 C43 -164.8(7) . .
C40 C41 C42 C43 15.1(11) . .
O6 C41 C42 C47 13.7(10) . .
C40 C41 C42 C47 -166.4(7) . .
C47 C42 C43 C44 2.4(12) . .
C41 C42 C43 C44 -179.1(8) . .
C42 C43 C44 C45 -2.7(14) . .
C43 C44 C45 C46 1.2(15) . .
C44 C45 C46 C47 0.6(16) . .
C45 C46 C47 C42 -0.9(15) . .
C43 C42 C47 C46 -0.6(13) . .
C41 C42 C47 C46 -179.2(8) . .
